data_4078581
loop_
_publ_author_name
'Guo, Shuai'
'Huynh, Han Vinh'

_publ_section_title
;
 Dipalladium Complexes with Triazolidin-Diylidene Bridges and Their
 Catalytic Activities
;
_journal_issue 12
_journal_name_full Organometallics
_journal_page_first 4565
_journal_paper_doi 10.1021/om3003625
_journal_volume 31
_journal_year 2012
_chemical_formula_sum 'C34 H48 Br4 Cl9 N7 Pd2'
_chemical_formula_weight 1406.28
_chemical_name_systematic
; 
 ? 
;
_space_group_IT_number 14
_symmetry_cell_setting monoclinic
_symmetry_space_group_name_Hall '-P 2ybc'
_symmetry_space_group_name_H-M 'P 1 21/c 1'
_atom_sites_solution_hydrogens geom
_atom_sites_solution_primary direct
_atom_sites_solution_secondary difmap
_audit_creation_method SHELXL-97
_cell_angle_alpha 90.00
_cell_angle_beta 101.585(2)
_cell_angle_gamma 90.00
_cell_formula_units_Z 4
_cell_length_a 14.2884(11)
_cell_length_b 11.9763(11)
_cell_length_c 31.944(3)
_cell_measurement_reflns_used 826
_cell_measurement_temperature 100(2)
_cell_measurement_theta_max 22.95
_cell_measurement_theta_min 2.25
_cell_volume 5355.0(8)
_computing_cell_refinement 'Bruker SMART'
_computing_data_collection 'Bruker SMART'
_computing_data_reduction 'Bruker SAINT'
_computing_molecular_graphics 'Bruker SHELXTL'
_computing_publication_material 'Bruker SHELXTL'
_computing_structure_refinement 'SHELXL-97 (Sheldrick, 1997)'
_computing_structure_solution 'SHELXS-97 (Sheldrick, 1990)'
_diffrn_ambient_temperature 100(2)
_diffrn_measured_fraction_theta_full 0.998
_diffrn_measured_fraction_theta_max 0.998
_diffrn_measurement_device_type 'CCD area detector'
_diffrn_measurement_method 'phi and omega scans'
_diffrn_radiation_monochromator graphite
_diffrn_radiation_source 'fine-focus sealed tube'
_diffrn_radiation_type MoK\a
_diffrn_radiation_wavelength 0.71073
_diffrn_reflns_av_R_equivalents 0.0819
_diffrn_reflns_av_sigmaI/netI 0.1002
_diffrn_reflns_limit_h_max 18
_diffrn_reflns_limit_h_min -14
_diffrn_reflns_limit_k_max 12
_diffrn_reflns_limit_k_min -15
_diffrn_reflns_limit_l_max 41
_diffrn_reflns_limit_l_min -41
_diffrn_reflns_number 37432
_diffrn_reflns_theta_full 27.50
_diffrn_reflns_theta_max 27.50
_diffrn_reflns_theta_min 1.82
_exptl_absorpt_coefficient_mu 4.137
_exptl_absorpt_correction_T_max 0.7332
_exptl_absorpt_correction_T_min 0.3700
_exptl_absorpt_correction_type multi-scan
_exptl_absorpt_process_details 'Sadabs, (Sheldrick 2001)'
_exptl_crystal_colour Yellow
_exptl_crystal_density_diffrn 1.744
_exptl_crystal_density_meas ?
_exptl_crystal_density_method 'not measured'
_exptl_crystal_description Block
_exptl_crystal_F_000 2744
_exptl_crystal_size_max 0.30
_exptl_crystal_size_mid 0.24
_exptl_crystal_size_min 0.08
_refine_diff_density_max 1.751
_refine_diff_density_min -1.315
_refine_diff_density_rms 0.215
_refine_ls_extinction_method none
_refine_ls_goodness_of_fit_ref 1.031
_refine_ls_hydrogen_treatment constr
_refine_ls_matrix_type full
_refine_ls_number_parameters 516
_refine_ls_number_reflns 12275
_refine_ls_number_restraints 0
_refine_ls_restrained_S_all 1.031
_refine_ls_R_factor_all 0.1176
_refine_ls_R_factor_gt 0.0635
_refine_ls_shift/su_max 0.001
_refine_ls_shift/su_mean 0.000
_refine_ls_structure_factor_coef Fsqd
_refine_ls_weighting_details 'calc w=1/[\s^2^(Fo^2^)+(0.0768P)^2^+2.8841P] where P=(Fo^2^+2Fc^2^)/3'
_refine_ls_weighting_scheme calc
_refine_ls_wR_factor_gt 0.1493
_refine_ls_wR_factor_ref 0.1706
_reflns_number_gt 7453
_reflns_number_total 12275
_reflns_threshold_expression >2sigma(I)
_cod_data_source_file om3003625_si_002.cif
_cod_data_source_block a737
_cod_depositor_comments
;
The following automatic conversions were performed:

'_symmetry_cell_setting' value 'Monoclinic' changed to 'monoclinic'
according to /home/saulius/struct/CIF-dictionaries/cif_core.dic
dictionary named 'cif_core.dic' version 2.4.1 from
2010-06-29.

'_exptl_absorpt_correction_type' value 'Multi-scan'
changed to 'multi-scan' according to
/home/saulius/struct/CIF-dictionaries/cif_core.dic dictionary named
'cif_core.dic' version 2.4.1 from 2010-06-29.

Automatic conversion script
Id: cif_fix_values 1891 2012-01-12 08:04:46Z andrius 

The following automatic conversions were performed:

'_exptl_crystal_density_meas' value 'Not Measured' was changed to '?'
- the value is perceived as not measured.

Automatic conversion script
Id: cif_fix_values 3008 2015-01-20 13:52:24Z robertas 
;
_cod_original_sg_symbol_H-M P2(1)/c
_cod_database_code 4078581

loop_
_symmetry_equiv_pos_as_xyz
'x, y, z'
'-x, y+1/2, -z+1/2'
'-x, -y, -z'
'x, -y-1/2, z-1/2'

loop_
_atom_site_label
_atom_site_type_symbol
_atom_site_fract_x
_atom_site_fract_y
_atom_site_fract_z
_atom_site_U_iso_or_equiv
_atom_site_adp_type
_atom_site_occupancy
_atom_site_symmetry_multiplicity
_atom_site_calc_flag
_atom_site_refinement_flags
Pd1 Pd 0.34900(4) 0.44245(6) 0.202882(16) 0.02646(16) Uani 1 1 d .
Pd2 Pd 0.27805(4) 0.53052(5) 0.008935(16) 0.02314(15) Uani 1 1 d .
Br1 Br 0.18287(6) 0.49677(10) 0.19254(3) 0.0488(3) Uani 1 1 d .
Br2 Br 0.51423(6) 0.38071(8) 0.21712(2) 0.0390(2) Uani 1 1 d .
Br3 Br 0.36593(6) 0.35858(8) 0.00226(2) 0.0344(2) Uani 1 1 d .
Br4 Br 0.18938(6) 0.70375(8) 0.01063(2) 0.0352(2) Uani 1 1 d .
N1 N 0.2974(4) 0.2910(6) 0.27041(18) 0.0311(16) Uani 1 1 d .
N2 N 0.3655(4) 0.4426(6) 0.29727(18) 0.0273(15) Uani 1 1 d .
N3 N 0.4038(4) 0.5978(6) 0.13704(18) 0.0294(16) Uani 1 1 d .
N4 N 0.3858(4) 0.6174(6) 0.09318(17) 0.0257(14) Uani 1 1 d .
N5 N 0.3114(4) 0.4713(5) 0.10530(17) 0.0232(14) Uani 1 1 d .
N6 N 0.1447(4) 0.4887(5) -0.07496(17) 0.0236(14) Uani 1 1 d .
N7 N 0.2731(4) 0.5760(5) -0.08339(17) 0.0239(14) Uani 1 1 d .
C1 C 0.3370(5) 0.3865(7) 0.2609(2) 0.0289(19) Uani 1 1 d .
C2 C 0.2990(5) 0.2873(8) 0.3151(2) 0.0311(19) Uani 1 1 d .
C3 C 0.2689(5) 0.2057(8) 0.3400(3) 0.035(2) Uani 1 1 d .
H3 H 0.2393 0.1387 0.3280 0.042 Uiso 1 1 calc R
C4 C 0.2849(6) 0.2279(8) 0.3842(2) 0.038(2) Uani 1 1 d .
H4 H 0.2667 0.1738 0.4028 0.046 Uiso 1 1 calc R
C5 C 0.3258(6) 0.3254(8) 0.4010(2) 0.038(2) Uani 1 1 d .
H5 H 0.3336 0.3386 0.4308 0.045 Uiso 1 1 calc R
C6 C 0.3567(6) 0.4061(7) 0.3751(2) 0.0333(19) Uani 1 1 d .
H6 H 0.3857 0.4735 0.3868 0.040 Uiso 1 1 calc R
C7 C 0.3432(5) 0.3840(7) 0.3318(2) 0.0279(18) Uani 1 1 d .
C8 C 0.2522(6) 0.2084(9) 0.2374(3) 0.053(3) Uani 1 1 d .
H8 H 0.2591 0.2413 0.2094 0.063 Uiso 1 1 calc R
C9 C 0.3075(8) 0.1054(9) 0.2414(4) 0.067(3) Uani 1 1 d .
H9A H 0.3756 0.1232 0.2449 0.101 Uiso 1 1 calc R
H9B H 0.2875 0.0599 0.2157 0.101 Uiso 1 1 calc R
H9C H 0.2968 0.0637 0.2664 0.101 Uiso 1 1 calc R
C10 C 0.1463(6) 0.2002(9) 0.2353(3) 0.051(3) Uani 1 1 d .
H10A H 0.1195 0.1410 0.2153 0.076 Uiso 1 1 calc R
H10B H 0.1159 0.2715 0.2256 0.076 Uiso 1 1 calc R
H10C H 0.1344 0.1827 0.2638 0.076 Uiso 1 1 calc R
C11 C 0.4047(7) 0.5557(7) 0.2990(3) 0.040(2) Uani 1 1 d .
H11 H 0.4167 0.5712 0.2698 0.048 Uiso 1 1 calc R
C12 C 0.3310(7) 0.6417(8) 0.3064(3) 0.053(3) Uani 1 1 d .
H12A H 0.2736 0.6351 0.2838 0.080 Uiso 1 1 calc R
H12B H 0.3577 0.7169 0.3058 0.080 Uiso 1 1 calc R
H12C H 0.3142 0.6284 0.3342 0.080 Uiso 1 1 calc R
C13 C 0.5034(6) 0.5640(9) 0.3297(3) 0.051(3) Uani 1 1 d .
H13A H 0.4945 0.5638 0.3593 0.077 Uiso 1 1 calc R
H13B H 0.5351 0.6334 0.3240 0.077 Uiso 1 1 calc R
H13C H 0.5429 0.5001 0.3251 0.077 Uiso 1 1 calc R
C14 C 0.3583(5) 0.5065(7) 0.1449(2) 0.0254(17) Uani 1 1 d .
C15 C 0.3280(5) 0.5397(6) 0.0729(2) 0.0227(16) Uani 1 1 d .
C16 C 0.4688(6) 0.6684(8) 0.1670(2) 0.040(2) Uani 1 1 d .
H16A H 0.4726 0.6408 0.1961 0.060 Uiso 1 1 calc R
H16B H 0.4449 0.7453 0.1649 0.060 Uiso 1 1 calc R
H16C H 0.5324 0.6665 0.1599 0.060 Uiso 1 1 calc R
C17 C 0.4275(6) 0.7138(8) 0.0751(3) 0.041(2) Uani 1 1 d .
H17A H 0.4974 0.7093 0.0826 0.062 Uiso 1 1 calc R
H17B H 0.4062 0.7829 0.0867 0.062 Uiso 1 1 calc R
H17C H 0.4068 0.7136 0.0439 0.062 Uiso 1 1 calc R
C18 C 0.2527(5) 0.3711(7) 0.0976(2) 0.0284(17) Uani 1 1 d .
H18A H 0.2935 0.3049 0.1034 0.043 Uiso 1 1 calc R
H18B H 0.2185 0.3700 0.0678 0.043 Uiso 1 1 calc R
H18C H 0.2065 0.3710 0.1165 0.043 Uiso 1 1 calc R
C19 C 0.2276(5) 0.5289(7) -0.0543(2) 0.0262(17) Uani 1 1 d .
C20 C 0.1341(5) 0.5101(7) -0.1195(2) 0.0274(18) Uani 1 1 d .
C21 C 0.0593(5) 0.4854(8) -0.1540(2) 0.034(2) Uani 1 1 d .
H21 H 0.0038 0.4455 -0.1506 0.041 Uiso 1 1 calc R
C22 C 0.0726(5) 0.5240(8) -0.1938(2) 0.039(2) Uani 1 1 d .
H22 H 0.0243 0.5101 -0.2183 0.047 Uiso 1 1 calc R
C23 C 0.1535(6) 0.5816(8) -0.1985(2) 0.039(2) Uani 1 1 d .
H23 H 0.1587 0.6071 -0.2261 0.047 Uiso 1 1 calc R
C24 C 0.2264(6) 0.6030(7) -0.1645(2) 0.0312(19) Uani 1 1 d .
H24 H 0.2827 0.6408 -0.1681 0.037 Uiso 1 1 calc R
C25 C 0.2150(5) 0.5672(7) -0.1243(2) 0.0262(17) Uani 1 1 d .
C26 C 0.0743(5) 0.4322(8) -0.0541(2) 0.032(2) Uani 1 1 d .
H26 H 0.1014 0.4336 -0.0227 0.039 Uiso 1 1 calc R
C27 C -0.0190(6) 0.4970(9) -0.0607(3) 0.044(2) Uani 1 1 d .
H27A H -0.0057 0.5750 -0.0523 0.067 Uiso 1 1 calc R
H27B H -0.0608 0.4640 -0.0432 0.067 Uiso 1 1 calc R
H27C H -0.0505 0.4938 -0.0909 0.067 Uiso 1 1 calc R
C28 C 0.0635(6) 0.3100(8) -0.0668(3) 0.043(2) Uani 1 1 d .
H28A H 0.0336 0.3042 -0.0972 0.064 Uiso 1 1 calc R
H28B H 0.0232 0.2724 -0.0497 0.064 Uiso 1 1 calc R
H28C H 0.1265 0.2745 -0.0618 0.064 Uiso 1 1 calc R
C29 C 0.3700(5) 0.6258(7) -0.0721(2) 0.0260(17) Uani 1 1 d .
H29 H 0.3959 0.6054 -0.0417 0.031 Uiso 1 1 calc R
C30 C 0.3652(7) 0.7531(8) -0.0737(3) 0.047(2) Uani 1 1 d .
H30A H 0.3382 0.7773 -0.1030 0.071 Uiso 1 1 calc R
H30B H 0.4296 0.7840 -0.0648 0.071 Uiso 1 1 calc R
H30C H 0.3247 0.7798 -0.0545 0.071 Uiso 1 1 calc R
C31 C 0.4369(6) 0.5750(9) -0.0979(3) 0.043(2) Uani 1 1 d .
H31A H 0.4334 0.4934 -0.0965 0.064 Uiso 1 1 calc R
H31B H 0.5024 0.5994 -0.0863 0.064 Uiso 1 1 calc R
H31C H 0.4183 0.5993 -0.1277 0.064 Uiso 1 1 calc R
C1S C 0.1785(6) 0.7842(9) 0.1693(3) 0.048(2) Uani 1 1 d .
H1S H 0.1568 0.7117 0.1797 0.058 Uiso 1 1 calc R
Cl1 Cl 0.0883(2) 0.8835(3) 0.17052(9) 0.0909(12) Uani 1 1 d .
Cl2 Cl 0.28484(18) 0.8218(3) 0.20391(7) 0.0597(7) Uani 1 1 d .
Cl3 Cl 0.19422(16) 0.7639(2) 0.11692(7) 0.0489(6) Uani 1 1 d .
C2S C 0.3101(10) 0.0734(16) 0.0377(5) 0.113(5) Uani 1 1 d .
H2S H 0.3213 0.1558 0.0373 0.136 Uiso 1 1 calc R
Cl4 Cl 0.2108(3) 0.0437(5) -0.00273(15) 0.1378(18) Uani 1 1 d .
Cl5 Cl 0.2846(3) 0.0411(4) 0.08698(13) 0.1132(14) Uani 1 1 d .
Cl6 Cl 0.4105(3) 0.0094(4) 0.02822(17) 0.1290(17) Uani 1 1 d .
C3S C 0.9314(9) 0.1497(13) 0.0874(4) 0.087(4) Uani 1 1 d .
H3S H 0.8862 0.1959 0.0664 0.105 Uiso 1 1 calc R
Cl7 Cl 0.8656(3) 0.0488(5) 0.11014(17) 0.145(2) Uani 1 1 d .
Cl8 Cl 0.9925(4) 0.2332(4) 0.12560(14) 0.1346(17) Uani 1 1 d .
Cl9 Cl 1.0113(3) 0.0799(6) 0.06055(15) 0.156(2) Uani 1 1 d .

loop_
_atom_site_aniso_label
_atom_site_aniso_U_11
_atom_site_aniso_U_22
_atom_site_aniso_U_33
_atom_site_aniso_U_23
_atom_site_aniso_U_13
_atom_site_aniso_U_12
Pd1 0.0211(3) 0.0461(4) 0.0131(3) 0.0032(2) 0.0056(2) 0.0048(3)
Pd2 0.0222(3) 0.0366(4) 0.0121(3) 0.0004(2) 0.0071(2) -0.0009(2)
Br1 0.0279(4) 0.0877(8) 0.0327(5) 0.0154(5) 0.0106(4) 0.0156(5)
Br2 0.0283(4) 0.0612(7) 0.0281(4) 0.0053(4) 0.0070(3) 0.0131(4)
Br3 0.0383(5) 0.0436(6) 0.0211(4) -0.0047(4) 0.0056(3) 0.0060(4)
Br4 0.0393(5) 0.0454(6) 0.0229(4) 0.0016(4) 0.0109(3) 0.0072(4)
N1 0.028(4) 0.048(5) 0.018(3) -0.003(3) 0.006(3) -0.006(3)
N2 0.033(4) 0.034(4) 0.017(3) 0.006(3) 0.009(3) 0.008(3)
N3 0.026(3) 0.050(5) 0.012(3) -0.001(3) 0.002(2) 0.000(3)
N4 0.022(3) 0.039(4) 0.017(3) 0.001(3) 0.004(2) -0.002(3)
N5 0.022(3) 0.035(4) 0.014(3) 0.004(3) 0.008(2) 0.003(3)
N6 0.020(3) 0.042(4) 0.011(3) 0.001(3) 0.007(2) 0.001(3)
N7 0.022(3) 0.037(4) 0.015(3) 0.003(3) 0.007(2) 0.001(3)
C1 0.022(4) 0.051(6) 0.014(3) 0.001(3) 0.003(3) 0.012(4)
C2 0.021(4) 0.056(6) 0.016(4) 0.004(4) 0.005(3) 0.005(4)
C3 0.027(4) 0.044(6) 0.034(4) 0.003(4) 0.006(3) 0.001(4)
C4 0.035(5) 0.055(6) 0.026(4) 0.015(4) 0.008(4) 0.005(4)
C5 0.035(5) 0.061(7) 0.021(4) 0.007(4) 0.012(3) 0.006(4)
C6 0.046(5) 0.039(5) 0.016(4) -0.001(3) 0.008(3) 0.006(4)
C7 0.028(4) 0.036(5) 0.022(4) 0.006(3) 0.010(3) 0.003(4)
C8 0.042(6) 0.081(9) 0.036(5) -0.016(5) 0.010(4) -0.012(5)
C9 0.079(8) 0.048(7) 0.072(8) -0.014(6) 0.010(6) -0.002(6)
C10 0.038(5) 0.073(8) 0.035(5) 0.005(5) -0.006(4) -0.021(5)
C11 0.064(6) 0.037(6) 0.026(4) 0.005(4) 0.024(4) 0.001(4)
C12 0.078(7) 0.043(6) 0.053(6) 0.001(5) 0.045(6) 0.005(5)
C13 0.050(6) 0.057(7) 0.045(5) 0.003(5) 0.007(4) -0.019(5)
C14 0.020(4) 0.037(5) 0.021(4) 0.004(3) 0.008(3) 0.005(3)
C15 0.021(4) 0.033(5) 0.017(3) 0.003(3) 0.012(3) -0.001(3)
C16 0.032(5) 0.061(7) 0.027(4) -0.012(4) 0.008(4) -0.016(4)
C17 0.041(5) 0.057(7) 0.026(4) 0.001(4) 0.008(4) -0.022(4)
C18 0.032(4) 0.026(5) 0.028(4) 0.002(3) 0.009(3) 0.000(3)
C19 0.021(4) 0.044(5) 0.017(3) 0.002(3) 0.011(3) 0.002(3)
C20 0.022(4) 0.047(5) 0.015(3) 0.002(3) 0.007(3) 0.000(3)
C21 0.023(4) 0.059(6) 0.020(4) -0.002(4) 0.005(3) 0.006(4)
C22 0.023(4) 0.073(7) 0.019(4) 0.002(4) 0.000(3) 0.007(4)
C23 0.032(5) 0.066(7) 0.019(4) 0.013(4) 0.004(3) 0.008(4)
C24 0.032(4) 0.046(6) 0.018(4) 0.003(3) 0.010(3) 0.007(4)
C25 0.027(4) 0.036(5) 0.014(3) -0.002(3) 0.001(3) 0.001(3)
C26 0.021(4) 0.064(6) 0.013(3) -0.001(4) 0.007(3) -0.010(4)
C27 0.028(5) 0.081(8) 0.028(4) 0.002(4) 0.013(4) 0.003(4)
C28 0.039(5) 0.051(6) 0.041(5) 0.002(4) 0.014(4) -0.008(4)
C29 0.028(4) 0.038(5) 0.013(3) -0.003(3) 0.007(3) -0.003(3)
C30 0.053(6) 0.058(7) 0.028(5) 0.001(4) 0.003(4) -0.014(5)
C31 0.022(4) 0.079(8) 0.031(4) -0.009(4) 0.012(3) -0.004(4)
C1S 0.045(5) 0.066(7) 0.029(5) -0.011(4) -0.003(4) -0.009(5)
Cl1 0.0662(19) 0.141(3) 0.0597(18) -0.038(2) -0.0005(14) 0.035(2)
Cl2 0.0496(15) 0.086(2) 0.0390(13) -0.0172(13) -0.0015(11) -0.0101(13)
Cl3 0.0478(13) 0.0670(18) 0.0320(11) -0.0082(11) 0.0084(10) -0.0020(12)
C2S 0.089(11) 0.158(17) 0.093(11) -0.001(11) 0.022(9) -0.007(10)
Cl4 0.124(4) 0.156(5) 0.114(4) 0.040(3) -0.025(3) -0.018(3)
Cl5 0.116(3) 0.122(4) 0.098(3) 0.026(3) 0.013(2) -0.010(3)
Cl6 0.110(3) 0.104(4) 0.185(5) 0.025(3) 0.058(3) 0.021(3)
C3S 0.075(9) 0.138(14) 0.049(7) 0.020(8) 0.014(6) 0.012(8)
Cl7 0.110(3) 0.167(5) 0.169(5) 0.054(4) 0.051(3) 0.024(3)
Cl8 0.163(4) 0.136(4) 0.096(3) 0.005(3) 0.005(3) 0.029(3)
Cl9 0.111(4) 0.251(7) 0.113(4) -0.015(4) 0.039(3) 0.054(4)

loop_
_atom_type_symbol
_atom_type_description
_atom_type_scat_dispersion_real
_atom_type_scat_dispersion_imag
_atom_type_scat_source
C C 0.0033 0.0016 'International Tables Vol C Tables 4.2.6.8 and 6.1.1.4'
H H 0.0000 0.0000 'International Tables Vol C Tables 4.2.6.8 and 6.1.1.4'
N N 0.0061 0.0033 'International Tables Vol C Tables 4.2.6.8 and 6.1.1.4'
Br Br -0.2901 2.4595 'International Tables Vol C Tables 4.2.6.8 and 6.1.1.4'
Pd Pd -0.9988 1.0072 'International Tables Vol C Tables 4.2.6.8 and 6.1.1.4'
Cl Cl 0.1484 0.1585 'International Tables Vol C Tables 4.2.6.8 and 6.1.1.4'

loop_
_geom_angle_atom_site_label_1
_geom_angle_atom_site_label_2
_geom_angle_atom_site_label_3
_geom_angle
C1 Pd1 C14 177.1(3)
C1 Pd1 Br1 87.3(2)
C14 Pd1 Br1 90.9(2)
C1 Pd1 Br2 89.2(2)
C14 Pd1 Br2 92.7(2)
Br1 Pd1 Br2 176.32(4)
C19 Pd2 C15 177.4(3)
C19 Pd2 Br4 87.0(2)
C15 Pd2 Br4 90.6(2)
C19 Pd2 Br3 89.5(2)
C15 Pd2 Br3 92.9(2)
Br4 Pd2 Br3 176.29(3)
C1 N1 C2 109.4(6)
C1 N1 C8 123.2(7)
C2 N1 C8 127.2(7)
C1 N2 C7 110.8(7)
C1 N2 C11 123.2(6)
C7 N2 C11 125.6(6)
C14 N3 N4 109.4(6)
C14 N3 C16 128.8(6)
N4 N3 C16 121.7(6)
C15 N4 N3 110.2(6)
C15 N4 C17 128.4(6)
N3 N4 C17 121.3(6)
C14 N5 C15 112.5(6)
C14 N5 C18 124.5(6)
C15 N5 C18 122.9(6)
C19 N6 C20 109.7(6)
C19 N6 C26 124.3(6)
C20 N6 C26 126.0(6)
C19 N7 C25 109.3(6)
C19 N7 C29 123.5(6)
C25 N7 C29 127.2(6)
N2 C1 N1 107.7(6)
N2 C1 Pd1 124.6(6)
N1 C1 Pd1 127.7(6)
C7 C2 C3 123.0(7)
C7 C2 N1 106.0(7)
C3 C2 N1 130.9(8)
C2 C3 C4 115.9(8)
C5 C4 C3 121.6(8)
C4 C5 C6 121.4(7)
C7 C6 C5 117.5(8)
C2 C7 C6 120.7(7)
C2 C7 N2 106.1(6)
C6 C7 N2 133.2(8)
C9 C8 N1 110.3(8)
C9 C8 C10 118.1(9)
N1 C8 C10 111.2(7)
N2 C11 C12 111.1(7)
N2 C11 C13 112.0(7)
C12 C11 C13 115.3(8)
N3 C14 N5 104.3(6)
N3 C14 Pd1 127.5(5)
N5 C14 Pd1 127.9(6)
N4 C15 N5 103.5(6)
N4 C15 Pd2 126.3(5)
N5 C15 Pd2 130.2(5)
N6 C19 N7 108.3(6)
N6 C19 Pd2 127.5(5)
N7 C19 Pd2 124.1(5)
C25 C20 C21 122.9(6)
C25 C20 N6 106.0(6)
C21 C20 N6 131.1(7)
C22 C21 C20 114.9(7)
C23 C22 C21 122.3(7)
C24 C23 C22 121.7(7)
C23 C24 C25 117.6(7)
C20 C25 C24 120.6(7)
C20 C25 N7 106.7(6)
C24 C25 N7 132.6(7)
N6 C26 C28 111.3(6)
N6 C26 C27 111.1(7)
C28 C26 C27 114.5(7)
N7 C29 C31 111.6(6)
N7 C29 C30 111.1(6)
C31 C29 C30 114.4(7)
Cl2 C1S Cl3 112.2(5)
Cl2 C1S Cl1 111.1(5)
Cl3 C1S Cl1 110.5(5)
Cl6 C2S Cl5 113.5(10)
Cl6 C2S Cl4 111.3(9)
Cl5 C2S Cl4 109.8(8)
Cl8 C3S Cl9 109.9(7)
Cl8 C3S Cl7 110.4(7)
Cl9 C3S Cl7 108.9(9)

loop_
_geom_bond_atom_site_label_1
_geom_bond_atom_site_label_2
_geom_bond_distance
Pd1 C1 2.011(7)
Pd1 C14 2.034(7)
Pd1 Br1 2.4191(10)
Pd1 Br2 2.4282(10)
Pd2 C19 2.004(7)
Pd2 C15 2.026(7)
Pd2 Br4 2.4373(11)
Pd2 Br3 2.4433(11)
N1 C1 1.337(10)
N1 C2 1.423(9)
N1 C8 1.495(11)
N2 C1 1.332(9)
N2 C7 1.396(9)
N2 C11 1.463(11)
N3 C14 1.322(10)
N3 N4 1.393(8)
N3 C16 1.461(10)
N4 C15 1.324(9)
N4 C17 1.470(10)
N5 C14 1.373(9)
N5 C15 1.379(8)
N5 C18 1.456(10)
N6 C19 1.326(9)
N6 C20 1.425(8)
N6 C26 1.477(9)
N7 C19 1.358(8)
N7 C25 1.404(9)
N7 C29 1.484(9)
C2 C7 1.375(11)
C2 C3 1.382(11)
C3 C4 1.412(11)
C4 C5 1.366(12)
C5 C6 1.400(11)
C6 C7 1.383(10)
C8 C9 1.457(14)
C8 C10 1.506(12)
C11 C12 1.525(12)
C11 C13 1.550(12)
C20 C25 1.378(10)
C20 C21 1.403(10)
C21 C22 1.401(10)
C22 C23 1.380(12)
C23 C24 1.372(11)
C24 C25 1.394(9)
C26 C28 1.518(12)
C26 C27 1.520(11)
C29 C31 1.509(10)
C29 C30 1.527(12)
C1S Cl2 1.748(8)
C1S Cl3 1.750(9)
C1S Cl1 1.760(10)
C2S Cl6 1.707(15)
C2S Cl5 1.729(15)
C2S Cl4 1.753(15)
C3S Cl8 1.681(14)
C3S Cl9 1.769(13)
C3S Cl7 1.774(14)
